data_2242809
loop_
_publ_author_name
'Jochriem, Markus'
'Wurst, Klaus'
'Kopacka, Holger'
'Bildstein, Benno'

_publ_section_title
;
 Crystal structures of 1'-aminocobaltocenium-1-carboxylic acid chloride
 monohydrate and of its azo dye
 1'-[2-(1-amino-2,6-dimethylphenyl)diazen-1-yl]cobaltocenium-1-carboxylic
 acid hexafluoridophosphate monohydrate
;
_journal_coeditor_code WM5478
_journal_issue 2
_journal_name_full 'Acta Crystallographica Section E'
_journal_page_first 208
_journal_page_last 213
_journal_paper_doi 10.1107/S2056989019000562
_journal_volume 75
_journal_year 2019
_chemical_formula_iupac '[Co (C5 H6 N) (C6 H5 O2)] Cl, H2 O'
_chemical_formula_moiety 'C11 H11 Co N O2 +, Cl -, H2 O'
_chemical_formula_sum 'C11 H13 Cl Co N O3'
_chemical_formula_weight 301.60
_chemical_name_systematic
;
1'-Aminocobaltocenium-1-carboxylic acid chloride monohydrate
;
_space_group_crystal_system orthorhombic
_space_group_IT_number 29
_space_group_name_Hall 'P 2c -2ac'
_space_group_name_H-M_alt 'P c a 21'
_symmetry_space_group_name_Hall 'P 2c -2ac'
_symmetry_space_group_name_H-M 'P c a 21'
_atom_sites_solution_hydrogens mixed
_audit_creation_method SHELXL-2014/7
_cell_angle_alpha 90
_cell_angle_beta 90
_cell_angle_gamma 90
_cell_formula_units_Z 4
_cell_length_a 14.7269(5)
_cell_length_b 6.7024(3)
_cell_length_c 11.7607(4)
_cell_measurement_reflns_used 9295
_cell_measurement_temperature 193(2)
_cell_measurement_theta_max 50.7
_cell_measurement_theta_min 2.7
_cell_volume 1160.85(8)
_computing_cell_refinement
;
SAINT (Bruker, 2013)
;
_computing_data_collection
;
APEX3 (Bruker, 2013)
;
_computing_data_reduction
;
SAINT (Bruker, 2013)
;
_computing_molecular_graphics
;
<i>CHEMDRAW</i> (Cambridge Soft, 2001) and
ORTEP-3 for Windows (Farrugia,
2012)
;
_computing_publication_material
;
publCIF (Westrip, 2010)
;
_computing_structure_refinement
;
SHELXL (Sheldrick, 2015b)
;
_computing_structure_solution
;
SHELXT (Sheldrick, 2015a)
;
_diffrn_ambient_temperature 193(2)
_diffrn_detector_area_resol_mean 10.4
_diffrn_measured_fraction_theta_full 1.000
_diffrn_measured_fraction_theta_max 1.000
_diffrn_measurement_device_type 'Bruker D8 QUEST PHOTON 100'
_diffrn_measurement_method '\f and \w scans'
_diffrn_radiation_monochromator 'multi layered optics'
_diffrn_radiation_type MoK\a
_diffrn_radiation_wavelength 0.71073
_diffrn_reflns_av_R_equivalents 0.0306
_diffrn_reflns_av_unetI/netI 0.0220
_diffrn_reflns_limit_h_max 17
_diffrn_reflns_limit_h_min -17
_diffrn_reflns_limit_k_max 8
_diffrn_reflns_limit_k_min -8
_diffrn_reflns_limit_l_max 13
_diffrn_reflns_limit_l_min -14
_diffrn_reflns_number 14289
_diffrn_reflns_theta_full 25.242
_diffrn_reflns_theta_max 25.715
_diffrn_reflns_theta_min 2.766
_diffrn_source 'Incoatec Microfocus'
_exptl_absorpt_coefficient_mu 1.702
_exptl_absorpt_correction_T_max 0.942
_exptl_absorpt_correction_T_min 0.858
_exptl_absorpt_correction_type multi-scan
_exptl_absorpt_process_details
;
(<i>SADABS</i>; Krause <i>et al.</i>,  2015)
;
_exptl_crystal_colour orange
_exptl_crystal_density_diffrn 1.726
_exptl_crystal_description plate
_exptl_crystal_F_000 616
_exptl_crystal_size_max 0.130
_exptl_crystal_size_mid 0.110
_exptl_crystal_size_min 0.030
_refine_diff_density_max 0.495
_refine_diff_density_min -0.312
_refine_ls_abs_structure_details
;
 Refined as an inversion twin
;
_refine_ls_abs_structure_Flack 0.067(17)
_refine_ls_extinction_method none
_refine_ls_goodness_of_fit_ref 1.077
_refine_ls_hydrogen_treatment mixed
_refine_ls_matrix_type full
_refine_ls_number_parameters 175
_refine_ls_number_reflns 2163
_refine_ls_number_restraints 6
_refine_ls_restrained_S_all 1.076
_refine_ls_R_factor_all 0.0206
_refine_ls_R_factor_gt 0.0195
_refine_ls_shift/su_max 0.001
_refine_ls_shift/su_mean 0.000
_refine_ls_structure_factor_coef Fsqd
_refine_ls_weighting_details 'w=1/[\s^2^(Fo^2^)+(0.0262P)^2^+0.1150P] where P=(Fo^2^+2Fc^2^)/3'
_refine_ls_weighting_scheme calc
_refine_ls_wR_factor_gt 0.0455
_refine_ls_wR_factor_ref 0.0459
_reflns_number_gt 2099
_reflns_number_total 2163
_reflns_threshold_expression 'I > 2\s(I)'
_cod_data_source_file wm5478sup1.cif
_cod_data_source_block 3
_cod_database_code 2242809
_shelx_space_group_comment
;
The symmetry employed for this shelxl refinement is uniquely defined
by the following loop, which should always be used as a source of
symmetry information in preference to the above space-group names.
They are only intended as comments.
;
_shelx_estimated_absorpt_t_min 0.809
_shelx_estimated_absorpt_t_max 0.951

loop_
_space_group_symop_operation_xyz
'x, y, z'
'-x, -y, z+1/2'
'x+1/2, -y, z'
'-x+1/2, y, z+1/2'

loop_
_atom_site_type_symbol
_atom_site_label
_atom_site_fract_x
_atom_site_fract_y
_atom_site_fract_z
_atom_site_U_iso_or_equiv
_atom_site_adp_type
_atom_site_calc_flag
_atom_site_occupancy
Co Co1 0.52686(2) 0.10826(4) 0.58678(3) 0.01564(11) Uani d 1
Cl Cl1 0.23429(5) -0.07147(13) 0.31541(7) 0.0317(2) Uani d 1
O O1 0.29710(11) 0.3651(3) 0.5834(2) 0.0246(4) Uani d 1
O O2 0.36058(15) 0.3830(4) 0.41056(19) 0.0286(5) Uani d 1
H H2O 0.3077(19) 0.393(6) 0.389(4) 0.037(12) Uiso d 1
N N1 0.33888(18) -0.1222(4) 0.5573(2) 0.0256(6) Uani d 1
H H1N 0.310(3) -0.099(5) 0.623(2) 0.041(12) Uiso d 1
H H2N 0.315(2) -0.102(5) 0.489(2) 0.035(10) Uiso d 1
C C1 0.42978(19) -0.1291(4) 0.5660(2) 0.0180(6) Uani d 1
C C2 0.4952(3) -0.1153(5) 0.4754(3) 0.0262(8) Uani d 1
H H2 0.4817 -0.0925 0.3975 0.031 Uiso calc 1
C C3 0.5837(3) -0.1416(6) 0.5224(4) 0.0307(9) Uani d 1
H H3 0.6390 -0.1480 0.4810 0.037 Uiso calc 1
C C4 0.5743(2) -0.1564(5) 0.6425(3) 0.0301(8) Uani d 1
H H4 0.6225 -0.1746 0.6953 0.036 Uiso calc 1
C C5 0.4807(2) -0.1393(5) 0.6701(3) 0.0212(8) Uani d 1
H H5 0.4560 -0.1352 0.7447 0.025 Uiso calc 1
C C6 0.5386(2) 0.3681(4) 0.4969(3) 0.0191(6) Uani d 1
H H6 0.5413 0.3791 0.4164 0.023 Uiso calc 1
C C7 0.61365(18) 0.3494(4) 0.5717(3) 0.0249(7) Uani d 1
H H7 0.6757 0.3472 0.5499 0.030 Uiso calc 1
C C8 0.5806(2) 0.3345(5) 0.6843(3) 0.0228(6) Uani d 1
H H8 0.6166 0.3198 0.7509 0.027 Uiso calc 1
C C9 0.4845(2) 0.3453(5) 0.6807(3) 0.0194(6) Uani d 1
H H9 0.4449 0.3391 0.7443 0.023 Uiso calc 1
C C10 0.45771(18) 0.3671(4) 0.5654(2) 0.0161(7) Uani d 1
C C11 0.3632(2) 0.3719(4) 0.5221(2) 0.0176(6) Uani d 1
O O3 0.20765(15) 0.4689(4) 0.3159(2) 0.0312(5) Uani d 1
H H3A 0.212(3) 0.590(4) 0.309(4) 0.036(12) Uiso d 1
H H3B 0.210(2) 0.428(5) 0.251(2) 0.024(10) Uiso d 1

loop_
_atom_site_aniso_label
_atom_site_aniso_U_11
_atom_site_aniso_U_22
_atom_site_aniso_U_33
_atom_site_aniso_U_12
_atom_site_aniso_U_13
_atom_site_aniso_U_23
Co1 0.01400(17) 0.01243(17) 0.02049(19) -0.00030(13) 0.00119(18) 0.0009(2)
Cl1 0.0290(5) 0.0424(4) 0.0238(4) 0.0066(3) -0.0033(3) -0.0045(3)
O1 0.0177(8) 0.0342(10) 0.0219(9) 0.0028(8) 0.0008(12) -0.0004(11)
O2 0.0193(11) 0.0487(15) 0.0177(11) 0.0029(10) -0.0022(9) 0.0023(9)
N1 0.0211(13) 0.0325(15) 0.0231(16) -0.0081(11) -0.0023(10) -0.0003(10)
C1 0.0234(14) 0.0120(12) 0.0187(18) -0.0042(10) -0.0029(12) 0.0002(11)
C2 0.0400(18) 0.0180(17) 0.0205(17) -0.0060(14) 0.0091(16) -0.0037(13)
C3 0.0271(19) 0.0152(18) 0.050(2) 0.0015(14) 0.0104(16) -0.0045(15)
C4 0.0236(18) 0.0145(17) 0.052(2) 0.0019(15) -0.0080(16) 0.0072(16)
C5 0.0260(18) 0.0177(17) 0.0197(18) -0.0040(12) -0.0021(13) 0.0044(12)
C6 0.0158(15) 0.0155(16) 0.0259(16) -0.0028(12) 0.0032(12) 0.0020(12)
C7 0.0152(12) 0.0158(12) 0.044(2) -0.0029(10) 0.0041(15) 0.0010(15)
C8 0.0207(15) 0.0180(14) 0.0296(16) 0.0001(13) -0.0077(12) -0.0042(12)
C9 0.0195(16) 0.0169(14) 0.0218(16) 0.0020(12) -0.0032(12) -0.0038(12)
C10 0.0168(12) 0.0128(12) 0.019(2) 0.0016(10) 0.0002(12) -0.0009(11)
C11 0.0195(14) 0.0149(14) 0.0186(15) 0.0029(11) -0.0021(11) 0.0001(10)
O3 0.0283(12) 0.0415(16) 0.0237(12) -0.0009(11) -0.0054(11) -0.0047(12)

loop_
_atom_type_symbol
_atom_type_description
_atom_type_scat_dispersion_real
_atom_type_scat_dispersion_imag
_atom_type_scat_source
C C 0.0033 0.0016 'International Tables Vol C Tables 4.2.6.8 and 6.1.1.4'
H H 0.0000 0.0000 'International Tables Vol C Tables 4.2.6.8 and 6.1.1.4'
N N 0.0061 0.0033 'International Tables Vol C Tables 4.2.6.8 and 6.1.1.4'
O O 0.0106 0.0060 'International Tables Vol C Tables 4.2.6.8 and 6.1.1.4'
Cl Cl 0.1484 0.1585 'International Tables Vol C Tables 4.2.6.8 and 6.1.1.4'
Co Co 0.3494 0.9721 'International Tables Vol C Tables 4.2.6.8 and 6.1.1.4'

loop_
_geom_angle_atom_site_label_1
_geom_angle_atom_site_label_2
_geom_angle_atom_site_label_3
_geom_angle
C4 Co1 C3 41.29(13)
C4 Co1 C10 165.32(14)
C3 Co1 C10 150.63(14)
C4 Co1 C9 128.13(14)
C3 Co1 C9 168.22(15)
C10 Co1 C9 40.91(12)
C4 Co1 C5 40.98(16)
C3 Co1 C5 69.17(14)
C10 Co1 C5 125.96(13)
C9 Co1 C5 105.78(15)
C4 Co1 C2 69.06(16)
C3 Co1 C2 41.12(17)
C10 Co1 C2 115.67(14)
C9 Co1 C2 148.29(15)
C5 Co1 C2 68.66(15)
C4 Co1 C6 152.63(14)
C3 Co1 C6 118.50(14)
C10 Co1 C6 41.38(11)
C9 Co1 C6 68.98(12)
C5 Co1 C6 165.42(13)
C2 Co1 C6 108.20(14)
C4 Co1 C8 109.46(15)
C3 Co1 C8 131.28(15)
C10 Co1 C8 68.42(12)
C9 Co1 C8 40.56(12)
C5 Co1 C8 117.29(15)
C2 Co1 C8 169.83(14)
C6 Co1 C8 68.19(12)
C4 Co1 C7 120.07(14)
C3 Co1 C7 111.08(14)
C10 Co1 C7 68.35(11)
C9 Co1 C7 68.01(13)
C5 Co1 C7 151.79(13)
C2 Co1 C7 131.23(15)
C6 Co1 C7 40.34(13)
C8 Co1 C7 40.07(14)
C4 Co1 C1 67.48(13)
C3 Co1 C1 67.67(13)
C10 Co1 C1 106.55(11)
C9 Co1 C1 115.79(11)
C5 Co1 C1 39.94(12)
C2 Co1 C1 40.01(13)
C6 Co1 C1 128.84(12)
C8 Co1 C1 149.60(12)
C7 Co1 C1 168.03(13)
C11 O2 H2O 110(3)
C1 N1 H1N 114(3)
C1 N1 H2N 118(2)
H1N N1 H2N 125(4)
N1 C1 C5 125.9(3)
N1 C1 C2 127.4(3)
C5 C1 C2 106.5(3)
N1 C1 Co1 130.2(2)
C5 C1 Co1 65.91(16)
C2 C1 Co1 65.92(18)
C3 C2 C1 108.5(3)
C3 C2 Co1 68.5(2)
C1 C2 Co1 74.07(18)
C3 C2 H2 125.8
C1 C2 H2 125.8
Co1 C2 H2 123.2
C4 C3 C2 107.7(4)
C4 C3 Co1 69.2(2)
C2 C3 Co1 70.4(2)
C4 C3 H3 126.1
C2 C3 H3 126.1
Co1 C3 H3 125.8
C5 C4 C3 108.4(4)
C5 C4 Co1 70.53(19)
C3 C4 Co1 69.5(2)
C5 C4 H4 125.8
C3 C4 H4 125.8
Co1 C4 H4 125.8
C4 C5 C1 108.4(3)
C4 C5 Co1 68.49(18)
C1 C5 Co1 74.15(18)
C4 C5 H5 125.8
C1 C5 H5 125.8
Co1 C5 H5 123.2
C7 C6 C10 107.3(3)
C7 C6 Co1 70.72(17)
C10 C6 Co1 68.68(16)
C7 C6 H6 126.4
C10 C6 H6 126.4
Co1 C6 H6 125.8
C8 C7 C6 108.7(3)
C8 C7 Co1 69.65(17)
C6 C7 Co1 68.94(16)
C8 C7 H7 125.7
C6 C7 H7 125.7
Co1 C7 H7 127.3
C7 C8 C9 108.1(3)
C7 C8 Co1 70.27(17)
C9 C8 Co1 68.71(17)
C7 C8 H8 125.9
C9 C8 H8 125.9
Co1 C8 H8 126.6
C8 C9 C10 108.1(3)
C8 C9 Co1 70.73(17)
C10 C9 Co1 69.34(17)
C8 C9 H9 125.9
C10 C9 H9 125.9
Co1 C9 H9 125.6
C9 C10 C6 107.8(2)
C9 C10 C11 126.3(3)
C6 C10 C11 125.8(3)
C9 C10 Co1 69.76(16)
C6 C10 Co1 69.94(16)
C11 C10 Co1 122.18(18)
O1 C11 O2 124.9(3)
O1 C11 C10 123.3(3)
O2 C11 C10 111.8(3)
H3A O3 H3B 104(4)

loop_
_geom_bond_atom_site_label_1
_geom_bond_atom_site_label_2
_geom_bond_distance
Co1 C4 2.016(4)
Co1 C3 2.019(4)
Co1 C10 2.028(3)
Co1 C9 2.033(3)
Co1 C5 2.043(3)
Co1 C2 2.044(4)
Co1 C6 2.044(3)
Co1 C8 2.060(3)
Co1 C7 2.068(3)
Co1 C1 2.153(3)
O1 C11 1.213(4)
O2 C11 1.314(4)
O2 H2O 0.82(2)
N1 C1 1.343(4)
N1 H1N 0.89(2)
N1 H2N 0.89(2)
C1 C5 1.437(4)
C1 C2 1.439(5)
C2 C3 1.427(6)
C2 H2 0.9500
C3 C4 1.423(5)
C3 H3 0.9500
C4 C5 1.421(5)
C4 H4 0.9500
C5 H5 0.9500
C6 C7 1.418(4)
C6 C10 1.439(4)
C6 H6 0.9500
C7 C8 1.414(5)
C7 H7 0.9500
C8 C9 1.419(4)
C8 H8 0.9500
C9 C10 1.419(4)
C9 H9 0.9500
C10 C11 1.482(4)
O3 H3A 0.82(2)
O3 H3B 0.81(2)

loop_
_geom_hbond_atom_site_label_D
_geom_hbond_atom_site_label_H
_geom_hbond_atom_site_label_A
_geom_hbond_site_symmetry_A
_geom_hbond_distance_DH
_geom_hbond_distance_HA
_geom_hbond_distance_DA
_geom_hbond_angle_DHA
O2 H2O O3 . 0.82(2) 1.78(3) 2.577(3) 163(4)
N1 H1N Cl1 4 0.89(2) 2.36(3) 3.239(3) 166(4)
N1 H2N Cl1 . 0.89(2) 2.37(3) 3.253(3) 172(3)
O3 H3A Cl1 1_565 0.82(2) 2.30(2) 3.106(3) 172(4)
O3 H3B O1 4_554 0.81(2) 2.02(3) 2.822(4) 171(3)

loop_
_geom_torsion_atom_site_label_1
_geom_torsion_atom_site_label_2
_geom_torsion_atom_site_label_3
_geom_torsion_atom_site_label_4
_geom_torsion
N1 C1 C2 C3 -176.6(3)
C5 C1 C2 C3 7.0(3)
Co1 C1 C2 C3 60.2(2)
N1 C1 C2 Co1 123.2(3)
C5 C1 C2 Co1 -53.2(2)
C1 C2 C3 C4 -4.4(4)
Co1 C2 C3 C4 59.4(3)
C1 C2 C3 Co1 -63.7(2)
C2 C3 C4 C5 -0.1(5)
Co1 C3 C4 C5 60.0(3)
C2 C3 C4 Co1 -60.1(3)
C3 C4 C5 C1 4.5(4)
Co1 C4 C5 C1 63.9(2)
C3 C4 C5 Co1 -59.4(3)
N1 C1 C5 C4 176.5(3)
C2 C1 C5 C4 -7.0(3)
Co1 C1 C5 C4 -60.2(2)
N1 C1 C5 Co1 -123.3(3)
C2 C1 C5 Co1 53.22(19)
C10 C6 C7 C8 0.7(3)
Co1 C6 C7 C8 -58.5(2)
C10 C6 C7 Co1 59.19(19)
C6 C7 C8 C9 -0.4(3)
Co1 C7 C8 C9 -58.5(2)
C6 C7 C8 Co1 58.0(2)
C7 C8 C9 C10 0.0(3)
Co1 C8 C9 C10 -59.5(2)
C7 C8 C9 Co1 59.4(2)
C8 C9 C10 C6 0.5(3)
Co1 C9 C10 C6 -59.84(19)
C8 C9 C10 C11 176.0(2)
Co1 C9 C10 C11 115.7(3)
C8 C9 C10 Co1 60.3(2)
C7 C6 C10 C9 -0.8(3)
Co1 C6 C10 C9 59.7(2)
C7 C6 C10 C11 -176.3(2)
Co1 C6 C10 C11 -115.8(3)
C7 C6 C10 Co1 -60.49(19)
C9 C10 C11 O1 3.0(4)
C6 C10 C11 O1 177.8(3)
Co1 C10 C11 O1 90.4(3)
C9 C10 C11 O2 -176.6(3)
C6 C10 C11 O2 -1.8(4)
Co1 C10 C11 O2 -89.2(3)

_cod_database_fobs_code 2242809
